data_8101594
loop_
_publ_author_name
'Orgueira, H.'
'Haj, M. A.'
'Salas, J. M.'
'Jensen, W. P'
'Tiekink, E. R. T.'

_publ_section_title
;
 Crystal structure of 4,5-dihydro-7-amino-5-oxo-[1,2,4]-triazolo-[1,
5-a]pyrimidine, C~5~H~5~N~5~O
;
_journal_coden_ASTM ZKNSFT
_journal_issue 4
_journal_name_full 'Zeitschrift f\"ur Kristallographie - New Crystal Structures'
_journal_page_first 517
_journal_page_last 518
_journal_paper_doi 10.1515/ncrs-1999-0459
_journal_volume 214
_journal_year 1999
_chemical_formula_moiety 'C5 H5 N5 O '
_chemical_formula_sum 'C5 H5 N5 O'
_chemical_formula_weight 151.13
_space_group_IT_number 14
_symmetry_cell_setting monoclinic
_symmetry_space_group_name_Hall '-P 2yn'
_symmetry_space_group_name_H-M 'P 1 21/n 1'
_cell_angle_alpha 90
_cell_angle_beta 92.509(8)
_cell_angle_gamma 90
_cell_formula_units_Z 4
_cell_length_a 5.0756(6)
_cell_length_b 8.9631(8)
_cell_length_c 13.4484(7)
_cell_measurement_temperature 293
_cell_volume 611.22(8)
_diffrn_ambient_temperature 293
_exptl_crystal_density_diffrn 1.642
_refine_ls_R_factor_obs 0.0360
_refine_ls_wR_factor_obs 0.0550
_cod_original_sg_symbol_H-M 'P 21/n'
_cod_original_formula_sum 'C5 H5 N5 O '
_cod_database_code 8101594

loop_
_symmetry_equiv_pos_as_xyz
'  +x,  +y,  +z'
1/2-x,1/2+y,1/2-z
'  -x,  -y,  -z'
1/2+x,1/2-y,1/2+z

loop_
_atom_site_aniso_label
_atom_site_aniso_U_11
_atom_site_aniso_U_22
_atom_site_aniso_U_33
_atom_site_aniso_U_12
_atom_site_aniso_U_13
_atom_site_aniso_U_23
O(5) 0.0375(4) 0.0423(4) 0.0294(4) 0.0127(3) -0.0030(3) -0.0013(3)
N(1) 0.0341(5) 0.0391(5) 0.0277(5) 0.0050(4) 0.0008(4) -0.0048(4)
N(3) 0.0358(5) 0.0437(5) 0.0245(4) 0.0012(4) -0.0035(4) -0.0010(4)
N(4) 0.0286(5) 0.0367(5) 0.0251(4) 0.0057(4) -0.0050(3) 0.0013(4)
N(7) 0.0377(5) 0.0406(5) 0.0276(5) 0.0112(4) -0.0081(4) -0.0030(4)
N(8) 0.0270(4) 0.0333(4) 0.0235(4) 0.0033(3) -0.0004(3) -0.0004(3)
C(2) 0.0380(6) 0.0437(6) 0.0246(5) 0.0014(5) 0.0020(4) -0.0057(4)
C(3) 0.0267(5) 0.0329(5) 0.0238(5) -0.0014(4) -0.0033(4) 0.0043(4)
C(5) 0.0292(5) 0.0314(5) 0.0257(5) 0.0007(4) 0.0006(4) 0.0018(4)
C(6) 0.0324(6) 0.0369(6) 0.0225(5) 0.0030(4) -0.0039(4) -0.0004(4)
C(7) 0.0279(5) 0.0305(5) 0.0240(5) -0.0017(4) -0.0034(4) 0.0022(4)

loop_
_atom_site_label
_atom_site_fract_x
_atom_site_fract_y
_atom_site_fract_z
_atom_site_U_iso_or_equiv
_atom_site_occupancy
_atom_site_refinement_flags
_atom_site_thermal_displace_type
_atom_site_calc_flag
_atom_site_calc_attached_atom
O(5) 0.1614(1) 0.49680(8) 0.61686(5) 0.0365(2) 1.000 . Uani d ?
N(1) 0.7329(2) 0.0933(1) 0.42800(6) 0.0336(2) 1.000 . Uani d ?
N(3) 0.4039(2) 0.2176(1) 0.34161(6) 0.0348(2) 1.000 . Uani d ?
N(4) 0.2592(2) 0.3630(1) 0.48012(6) 0.0303(2) 1.000 . Uani d ?
N(7) 0.8600(2) 0.1410(1) 0.63184(7) 0.0355(3) 1.000 . Uani d ?
N(8) 0.6054(2) 0.19151(9) 0.48878(6) 0.0280(2) 1.000 . Uani d ?
C(2) 0.6020(2) 0.1151(1) 0.34267(8) 0.0354(3) 1.000 . Uani d ?
C(3) 0.4110(2) 0.2623(1) 0.43491(7) 0.0279(2) 1.000 . Uani d ?
C(5) 0.3026(2) 0.3994(1) 0.57978(7) 0.0288(3) 1.000 . Uani d ?
C(6) 0.5092(2) 0.3225(1) 0.63254(7) 0.0307(3) 1.000 . Uani d ?
C(7) 0.6621(2) 0.2183(1) 0.58847(7) 0.0276(3) 1.000 . Uani d ?
H(2) 0.640(2) 0.054(1) 0.2860(9) 0.037(3) 1.000 . Uiso d ?
H(4) 0.123(3) 0.411(2) 0.444(1) 0.053(4) 1.000 . Uiso d ?
H(6) 0.546(2) 0.354(1) 0.7031(8) 0.036(3) 1.000 . Uiso d ?
H(7) 0.944(3) 0.071(2) 0.596(1) 0.055(4) 1.000 . Uiso d ?
H(7) 0.900(3) 0.161(1) 0.694(1) 0.045(3) 1.000 . Uiso d ?

loop_
_geom_bond_atom_site_label_1
_geom_bond_atom_site_label_2
_geom_bond_distance
_geom_bond_site_symmetry_1
_geom_bond_site_symmetry_2
_geom_bond_publ_flag
O(5) C(5) 1.247(2) . . ?
N(1) N(8) 1.382(2) . . ?
N(1) C(2) 1.315(2) . . ?
N(3) C(2) 1.362(2) . . ?
N(3) C(3a) 1.316(2) . . ?
N(4) C(3a) 1.349(2) . . ?
N(4) C(5) 1.388(2) . . ?
N(4) H(4) 0.93(2) . . no
N(7) C(7) 1.333(2) . . ?
N(7) H(7b) 0.91(2) . . no
N(7) H(7a) 0.87(2) . . no
N(8) C(3a) 1.356(2) . . ?
N(8) C(7) 1.380(2) . . ?
C(2) H(2) 0.96(2) . . no
C(5) C(6) 1.418(2) . . ?
C(6) C(7) 1.366(2) . . ?
C(6) H(6) 1.00(2) . . no

loop_
_cod_related_entry_id
_cod_related_entry_database
_cod_related_entry_code
1 ChemSpider 87591
